data_7102422
loop_
_publ_author_name
'Leita, Ben A'
'Moubaraki, Boujemaa'
'Murray, Keith S'
'Smith, Jonathan P'
'Cashion, John D'

_publ_section_title
;
 Structure and magnetism of a new pyrazolate bridged iron(II) spin
 crossover complex displaying a single HS-HS to LS-LS transition.
;
_journal_issue 2
_journal_name_full 'Chemical communications (Cambridge, England)'
_journal_page_first 156
_journal_page_last 157
_journal_paper_doi 10.1039/b311818e
_journal_year 2004
_chemical_formula_sum 'C34 H26 Fe2 N14 O2 Se2'
_chemical_formula_weight 932.31
_chemical_name_common (Fe(mu-PyPz)(PyPzH)(NCSe))2.2H2O
_chemical_name_systematic
;
?
;
_space_group_IT_number 61
_symmetry_cell_setting orthorhombic
_symmetry_space_group_name_Hall '-P 2ac 2ab'
_symmetry_space_group_name_H-M 'P b c a'
_atom_sites_solution_hydrogens geom
_atom_sites_solution_primary direct
_atom_sites_solution_secondary difmap
_audit_creation_method SHELXL-97
_cell_angle_alpha 90.00
_cell_angle_beta 90.00
_cell_angle_gamma 90.00
_cell_formula_units_Z 4
_cell_length_a 10.7857(6)
_cell_length_b 17.2490(17)
_cell_length_c 20.1370(15)
_cell_measurement_temperature 123(2)
_cell_volume 3746.3(5)
_computing_cell_refinement 'HKL Scalepack (Otwinowski & Minor 1997)'
_computing_data_collection 'Collect (Nonius BV, 1997-2000)'
_computing_data_reduction 'HKL Denzo and Scalepack (Otwinowski & Minor 1'
_computing_molecular_graphics 'Bruker SHELXTL'
_computing_publication_material 'Bruker SHELXTL'
_computing_structure_refinement 'SHELXL-97 (Sheldrick, 1997)'
_computing_structure_solution 'SHELXS-97 (Sheldrick, 1990)'
_diffrn_ambient_temperature 123(2)
_diffrn_measured_fraction_theta_full 0.935
_diffrn_measured_fraction_theta_max 0.925
_diffrn_measurement_device '95mm CCD camera on \k-goniostat'
_diffrn_measurement_device_type KappaCCD
_diffrn_measurement_method CCD
_diffrn_radiation_monochromator 'horizonally mounted graphite crystal'
_diffrn_radiation_source 'fine-focus sealed tube'
_diffrn_radiation_type MoK\a
_diffrn_radiation_wavelength 0.71073
_diffrn_reflns_av_R_equivalents 0.1624
_diffrn_reflns_av_sigmaI/netI 0.1142
_diffrn_reflns_limit_h_max 14
_diffrn_reflns_limit_h_min -14
_diffrn_reflns_limit_k_max 21
_diffrn_reflns_limit_k_min -16
_diffrn_reflns_limit_l_max 26
_diffrn_reflns_limit_l_min -26
_diffrn_reflns_number 30223
_diffrn_reflns_theta_full 27.50
_diffrn_reflns_theta_max 27.82
_diffrn_reflns_theta_min 2.02
_exptl_absorpt_coefficient_mu 2.770
_exptl_absorpt_correction_T_max 0.7233
_exptl_absorpt_correction_T_min 0.3380
_exptl_absorpt_correction_type 'not measured'
_exptl_crystal_colour yellow-orange
_exptl_crystal_density_diffrn 1.653
_exptl_crystal_density_method 'not measured'
_exptl_crystal_description 'Irregular plates'
_exptl_crystal_F_000 1856
_exptl_crystal_size_max 0.50
_exptl_crystal_size_mid 0.20
_exptl_crystal_size_min 0.13
_refine_diff_density_max 2.537
_refine_diff_density_min -2.664
_refine_diff_density_rms 0.483
_refine_ls_extinction_method none
_refine_ls_goodness_of_fit_ref 1.114
_refine_ls_hydrogen_treatment mixed
_refine_ls_matrix_type full
_refine_ls_number_parameters 244
_refine_ls_number_reflns 4117
_refine_ls_number_restraints 0
_refine_ls_restrained_S_all 1.114
_refine_ls_R_factor_all 0.2082
_refine_ls_R_factor_gt 0.1112
_refine_ls_shift/su_max 0.000
_refine_ls_shift/su_mean 0.000
_refine_ls_structure_factor_coef Fsqd
_refine_ls_weighting_details 'calc w=1/[\s^2^(Fo^2^)+(0.1797P)^2^+25.2274P] where P=(Fo^2^+2Fc^2^)/3'
_refine_ls_weighting_scheme calc
_refine_ls_wR_factor_gt 0.2654
_refine_ls_wR_factor_ref 0.3453
_reflns_number_gt 2231
_reflns_number_total 4117
_reflns_threshold_expression >2sigma(I)
_cod_data_source_file b311818e.txt
_cod_data_source_block pbca_123K_Repeat
_cod_depositor_comments
;
The following automatic conversions were performed:
'_symmetry_cell_setting' value 'Orthorhombic' changed to 'orthorhombic'
according to '/home/saulius/struct/CIF-dictionaries/cif_core.dic'
dictionary named 'cif_core.dic' version 2.4.1 from 2010-06-29.

Automatic conversion script
Id: cif_fix_enum 1527 2010-12-29 10:47:43Z saulius 
;
_cod_original_sg_symbol_H-M Pbca
_cod_database_code 7102422

loop_
_symmetry_equiv_pos_as_xyz
'x, y, z'
'-x+1/2, -y, z+1/2'
'x+1/2, -y+1/2, -z'
'-x, y+1/2, -z+1/2'
'-x, -y, -z'
'x-1/2, y, -z-1/2'
'-x-1/2, y-1/2, z'
'x, -y-1/2, z-1/2'

loop_
_atom_site_label
_atom_site_type_symbol
_atom_site_fract_x
_atom_site_fract_y
_atom_site_fract_z
_atom_site_U_iso_or_equiv
_atom_site_adp_type
_atom_site_occupancy
_atom_site_symmetry_multiplicity
_atom_site_calc_flag
_atom_site_refinement_flags
Se1 Se 0.36952(15) 0.23066(10) 0.30299(7) 0.0575(6) Uani 1 1 d .
Fe1 Fe 0.61197(13) 0.04391(9) 0.43049(7) 0.0200(4) Uani 1 1 d .
O1 O 0.5798(10) 0.1412(6) 0.2077(5) 0.061(3) Uani 1 1 d .
N1 N 0.4895(7) 0.1084(5) 0.3843(4) 0.025(2) Uani 1 1 d .
N2 N 0.5655(7) 0.0772(5) 0.5213(4) 0.0171(17) Uani 1 1 d .
N3 N 0.5002(7) 0.0476(5) 0.5726(4) 0.0194(17) Uani 1 1 d .
N4 N 0.7150(7) 0.1402(5) 0.4370(4) 0.0229(19) Uani 1 1 d .
N5 N 0.6925(8) 0.0101(5) 0.3469(4) 0.027(2) Uani 1 1 d .
N6 N 0.6731(9) 0.0190(6) 0.2822(5) 0.036(2) Uani 1 1 d .
H6A H 0.6152 0.0486 0.2648 0.043 Uiso 1 1 calc R
N7 N 0.7516(8) -0.0223(5) 0.4677(4) 0.0230(19) Uani 1 1 d .
C1 C 0.4392(11) 0.1559(8) 0.3535(5) 0.036(3) Uani 1 1 d .
C2 C 0.6350(8) 0.1374(6) 0.5450(5) 0.021(2) Uani 1 1 d .
C3 C 0.6146(9) 0.1453(7) 0.6126(5) 0.026(2) Uani 1 1 d .
H3 H 0.6518 0.1812 0.6424 0.032 Uiso 1 1 calc R
C4 C 0.5286(9) 0.0895(6) 0.6266(5) 0.025(2) Uani 1 1 d .
H4 H 0.4932 0.0814 0.6692 0.030 Uiso 1 1 calc R
C5 C 0.7111(8) 0.1760(6) 0.4965(5) 0.021(2) Uani 1 1 d .
C6 C 0.7745(9) 0.2443(6) 0.5089(6) 0.026(2) Uani 1 1 d .
H6 H 0.7727 0.2673 0.5517 0.031 Uiso 1 1 calc R
C7 C 0.8415(10) 0.2789(6) 0.4569(6) 0.029(2) Uani 1 1 d .
H7 H 0.8855 0.3260 0.4637 0.035 Uiso 1 1 calc R
C8 C 0.8418(10) 0.2433(7) 0.3968(6) 0.029(3) Uani 1 1 d .
H8 H 0.8848 0.2666 0.3608 0.035 Uiso 1 1 calc R
C9 C 0.7813(10) 0.1744(6) 0.3871(6) 0.030(3) Uani 1 1 d .
H9 H 0.7855 0.1499 0.3449 0.035 Uiso 1 1 calc R
C10 C 0.7557(13) -0.0243(9) 0.2464(7) 0.060(4) Uani 1 1 d .
H10 H 0.7614 -0.0268 0.1993 0.072 Uiso 1 1 calc R
C11 C 0.8278(14) -0.0632(10) 0.2904(7) 0.059(5) Uani 1 1 d .
H11 H 0.8926 -0.0988 0.2807 0.071 Uiso 1 1 calc R
C12 C 0.7864(11) -0.0397(7) 0.3531(6) 0.034(3) Uani 1 1 d .
C13 C 0.8248(10) -0.0572(6) 0.4220(6) 0.030(3) Uani 1 1 d .
C14 C 0.9263(11) -0.1001(7) 0.4392(6) 0.038(3) Uani 1 1 d .
H14 H 0.9774 -0.1223 0.4058 0.046 Uiso 1 1 calc R
C15 C 0.9537(11) -0.1108(7) 0.5048(7) 0.040(3) Uani 1 1 d .
H15 H 1.0238 -0.1408 0.5175 0.049 Uiso 1 1 calc R
C16 C 0.8792(10) -0.0778(7) 0.5523(6) 0.035(3) Uani 1 1 d .
H16 H 0.8957 -0.0854 0.5982 0.042 Uiso 1 1 calc R
C17 C 0.7788(9) -0.0331(6) 0.5319(6) 0.028(2) Uani 1 1 d .
H17 H 0.7278 -0.0094 0.5646 0.033 Uiso 1 1 calc R

loop_
_atom_site_aniso_label
_atom_site_aniso_U_11
_atom_site_aniso_U_22
_atom_site_aniso_U_33
_atom_site_aniso_U_23
_atom_site_aniso_U_13
_atom_site_aniso_U_12
Se1 0.0588(10) 0.0751(13) 0.0386(8) 0.0096(7) 0.0038(7) 0.0397(8)
Fe1 0.0174(7) 0.0200(9) 0.0225(7) -0.0001(6) 0.0019(6) 0.0002(6)
O1 0.073(7) 0.066(7) 0.044(6) 0.007(5) -0.003(5) 0.030(6)
N1 0.019(4) 0.028(5) 0.026(5) 0.002(4) 0.005(4) -0.003(4)
N2 0.012(4) 0.018(5) 0.022(4) -0.002(3) 0.002(3) 0.001(3)
N3 0.019(4) 0.020(5) 0.019(4) 0.000(3) 0.000(3) 0.002(3)
N4 0.016(4) 0.021(5) 0.031(5) 0.001(4) -0.002(3) -0.002(3)
N5 0.021(4) 0.024(5) 0.036(5) -0.001(4) 0.010(4) -0.007(4)
N6 0.032(5) 0.050(7) 0.027(5) 0.002(4) 0.004(4) 0.008(5)
N7 0.019(4) 0.016(5) 0.033(5) 0.003(4) -0.009(4) 0.003(3)
C1 0.028(6) 0.052(9) 0.028(6) -0.010(5) -0.007(5) 0.008(6)
C2 0.016(5) 0.016(6) 0.032(5) -0.006(4) -0.001(4) -0.004(4)
C3 0.025(5) 0.028(7) 0.026(5) 0.003(4) -0.002(4) 0.007(5)
C4 0.025(5) 0.020(6) 0.029(5) -0.001(4) -0.002(4) 0.001(4)
C5 0.011(4) 0.020(6) 0.033(6) 0.001(4) -0.003(4) -0.001(4)
C6 0.024(5) 0.014(6) 0.039(6) 0.005(5) -0.004(5) 0.004(4)
C7 0.028(6) 0.019(6) 0.039(6) 0.000(5) 0.001(5) 0.005(5)
C8 0.021(5) 0.026(7) 0.039(7) -0.003(5) 0.001(5) -0.002(5)
C9 0.027(6) 0.021(7) 0.041(7) 0.004(5) 0.007(5) 0.002(5)
C10 0.058(9) 0.094(12) 0.026(6) 0.006(7) 0.019(6) 0.041(9)
C11 0.054(9) 0.085(12) 0.039(8) 0.001(7) 0.017(7) 0.042(9)
C12 0.029(6) 0.040(8) 0.034(6) -0.006(5) 0.009(5) 0.002(5)
C13 0.025(6) 0.017(6) 0.048(7) -0.002(5) 0.002(5) 0.003(4)
C14 0.029(6) 0.033(7) 0.052(8) -0.006(6) 0.005(5) 0.013(5)
C15 0.026(6) 0.033(8) 0.063(9) 0.003(6) -0.002(6) 0.008(5)
C16 0.027(6) 0.028(7) 0.049(7) 0.001(5) -0.011(5) 0.005(5)
C17 0.017(5) 0.020(6) 0.045(7) -0.002(5) -0.009(5) 0.001(4)

loop_
_atom_type_symbol
_atom_type_description
_atom_type_scat_dispersion_real
_atom_type_scat_dispersion_imag
_atom_type_scat_source
C C 0.0033 0.0016 'International Tables Vol C Tables 4.2.6.8 and 6.1.1.4'
H H 0.0000 0.0000 'International Tables Vol C Tables 4.2.6.8 and 6.1.1.4'
N N 0.0061 0.0033 'International Tables Vol C Tables 4.2.6.8 and 6.1.1.4'
O O 0.0106 0.0060 'International Tables Vol C Tables 4.2.6.8 and 6.1.1.4'
Fe Fe 0.3463 0.8444 'International Tables Vol C Tables 4.2.6.8 and 6.1.1.4'
Se Se -0.0929 2.2259 'International Tables Vol C Tables 4.2.6.8 and 6.1.1.4'

loop_
_geom_angle_atom_site_label_1
_geom_angle_atom_site_label_2
_geom_angle_atom_site_label_3
_geom_angle
_geom_angle_site_symmetry_1
_geom_angle_site_symmetry_3
N1 Fe1 N2 95.9(3) . .
N1 Fe1 N5 93.4(4) . .
N2 Fe1 N5 168.5(3) . .
N1 Fe1 N3 91.5(3) . 5_656
N2 Fe1 N3 96.1(3) . 5_656
N5 Fe1 N3 90.4(3) . 5_656
N1 Fe1 N4 86.2(3) . .
N2 Fe1 N4 80.8(3) . .
N5 Fe1 N4 93.2(4) . .
N3 Fe1 N4 175.9(3) 5_656 .
N1 Fe1 N7 172.8(4) . .
N2 Fe1 N7 90.5(3) . .
N5 Fe1 N7 79.8(4) . .
N3 Fe1 N7 90.9(3) 5_656 .
N4 Fe1 N7 91.8(3) . .
C1 N1 Fe1 165.3(9) . .
N3 N2 C2 107.8(8) . .
N3 N2 Fe1 136.8(6) . .
C2 N2 Fe1 113.8(6) . .
C4 N3 N2 107.3(8) . .
C4 N3 Fe1 126.3(7) . 5_656
N2 N3 Fe1 126.4(6) . 5_656
C5 N4 C9 118.1(9) . .
C5 N4 Fe1 114.9(7) . .
C9 N4 Fe1 126.9(7) . .
N6 N5 C12 106.6(9) . .
N6 N5 Fe1 136.9(8) . .
C12 N5 Fe1 116.2(7) . .
N5 N6 C10 110.6(10) . .
C17 N7 C13 117.8(9) . .
C17 N7 Fe1 126.7(7) . .
C13 N7 Fe1 115.5(7) . .
N1 C1 Se1 176.6(11) . .
N2 C2 C3 109.3(9) . .
N2 C2 C5 115.3(9) . .
C3 C2 C5 135.4(10) . .
C4 C3 C2 103.9(10) . .
N3 C4 C3 111.6(10) . .
N4 C5 C6 122.3(9) . .
N4 C5 C2 114.1(9) . .
C6 C5 C2 123.6(10) . .
C5 C6 C7 118.8(11) . .
C8 C7 C6 118.2(11) . .
C7 C8 C9 121.3(11) . .
N4 C9 C8 121.3(11) . .
C11 C10 N6 107.4(11) . .
C10 C11 C12 105.2(12) . .
N5 C12 C11 110.1(11) . .
N5 C12 C13 115.7(9) . .
C11 C12 C13 134.2(11) . .
N7 C13 C14 122.4(11) . .
N7 C13 C12 112.5(9) . .
C14 C13 C12 125.0(11) . .
C13 C14 C15 119.5(11) . .
C14 C15 C16 119.3(11) . .
C15 C16 C17 118.7(12) . .
N7 C17 C16 122.2(11) . .

loop_
_geom_bond_atom_site_label_1
_geom_bond_atom_site_label_2
_geom_bond_distance
_geom_bond_site_symmetry_2
Se1 C1 1.807(13) .
Fe1 N1 1.961(9) .
Fe1 N2 1.981(8) .
Fe1 N5 1.982(9) .
Fe1 N3 1.990(8) 5_656
Fe1 N4 2.002(8) .
Fe1 N7 2.033(8) .
N1 C1 1.162(14) .
N2 N3 1.351(11) .
N2 C2 1.367(12) .
N3 C4 1.340(13) .
N3 Fe1 1.990(8) 5_656
N4 C5 1.348(13) .
N4 C9 1.367(13) .
N5 N6 1.328(12) .
N5 C12 1.333(15) .
N6 C10 1.368(15) .
N7 C17 1.337(13) .
N7 C13 1.355(14) .
C2 C3 1.386(15) .
C2 C5 1.439(14) .
C3 C4 1.366(15) .
C5 C6 1.385(14) .
C6 C7 1.405(15) .
C7 C8 1.358(16) .
C8 C9 1.369(15) .
C10 C11 1.357(19) .
C11 C12 1.401(16) .
C12 C13 1.479(16) .
C13 C14 1.365(16) .
C14 C15 1.367(17) .
C15 C16 1.373(17) .
C16 C17 1.392(14) .
